data_7114822
loop_
_publ_author_name
'Wang, Hong J. H.'
'Jaquinod, Laurent'
'Nurco, Daniel J.'
'Vicente, M. Gra\,ca H.'
'Smith, Kevin M.'

_publ_section_title
;
 \b,\b&#x2032;-Fused metallocenoporphyrinsElectronic supplementary
 information (ESI) available: molecular structure of 10. See
 http://www.rsc.org/suppdata/cc/b1/b107732e/
;
_journal_issue 24
_journal_name_full 'Chemical Communications'
_journal_page_first 2646
_journal_paper_doi 10.1039/b107732e
_journal_year 2001
_chemical_formula_moiety 'C160 H190 N8 Ni2, 2(C7 H8)'
_chemical_formula_sum 'C174 H206 N8 Ni2'
_chemical_formula_weight 2527.04
_chemical_name_systematic
;
?
;
_space_group_IT_number 14
_symmetry_cell_setting monoclinic
_symmetry_space_group_name_Hall '-P 2ybc'
_symmetry_space_group_name_H-M 'P 1 21/c 1'
_atom_sites_solution_hydrogens geom
_atom_sites_solution_primary direct
_atom_sites_solution_secondary difmap
_audit_creation_method SHELXL-97
_cell_angle_alpha 90.00
_cell_angle_beta 101.885(3)
_cell_angle_gamma 90.00
_cell_formula_units_Z 4
_cell_length_a 26.7781(15)
_cell_length_b 15.9648(8)
_cell_length_c 36.4993(19)
_cell_measurement_reflns_used 5272
_cell_measurement_temperature 93(2)
_cell_measurement_theta_max 59.73
_cell_measurement_theta_min 4.35
_cell_volume 15269.2(14)
_computing_cell_refinement 'Bruker SAINT'
_computing_data_collection 'Bruker SMART'
_computing_data_reduction 'Bruker SAINT'
_computing_molecular_graphics 'SHELXTL 5, XP (Sheldrick, 1994)'
_computing_publication_material 'SHELXL-97 (Sheldrick, 1997)'
_computing_structure_refinement 'SHELXL-97 (Sheldrick, 1997)'
_computing_structure_solution 'SHELXS-97 (Sheldrick, 1990)'
_diffrn_ambient_temperature 90(2)
_diffrn_measured_fraction_theta_full 0.999
_diffrn_measured_fraction_theta_max 0.999
_diffrn_measurement_device_type 'Bruker SMART 1000'
_diffrn_measurement_method \w
_diffrn_radiation_monochromator graphite
_diffrn_radiation_source 'normal-focus sealed tube'
_diffrn_radiation_type MoK\a
_diffrn_radiation_wavelength 0.71073
_diffrn_reflns_av_R_equivalents 0.169
_diffrn_reflns_av_sigmaI/netI 0.1501
_diffrn_reflns_limit_h_max 31
_diffrn_reflns_limit_h_min -31
_diffrn_reflns_limit_k_max 18
_diffrn_reflns_limit_k_min 0
_diffrn_reflns_limit_l_max 43
_diffrn_reflns_limit_l_min 0
_diffrn_reflns_number 143543
_diffrn_reflns_theta_full 25.00
_diffrn_reflns_theta_max 25.00
_diffrn_reflns_theta_min 1.49
_diffrn_standards_decay_% <0.1
_diffrn_standards_interval_count
;
Measured at the beginning and end of the data collection.
;
_diffrn_standards_number '50 frames'
_exptl_absorpt_coefficient_mu 0.299
_exptl_absorpt_correction_T_max 0.9764
_exptl_absorpt_correction_T_min 0.9156
_exptl_absorpt_correction_type empirical
_exptl_absorpt_process_details
;
SADABS 2.0 (Sheldrick, 2000)
;
_exptl_crystal_colour red-purple
_exptl_crystal_density_diffrn 1.101
_exptl_crystal_density_method 'not measured'
_exptl_crystal_description prism
_exptl_crystal_F_000 5460
_exptl_crystal_size_max 0.30
_exptl_crystal_size_mid 0.20
_exptl_crystal_size_min 0.08
_refine_diff_density_max 1.235
_refine_diff_density_min -1.351
_refine_diff_density_rms 0.085
_refine_ls_extinction_method none
_refine_ls_goodness_of_fit_ref 1.029
_refine_ls_hydrogen_treatment mixed
_refine_ls_matrix_type fullcycle
_refine_ls_number_parameters 1685
_refine_ls_number_reflns 26858
_refine_ls_number_restraints 111
_refine_ls_restrained_S_all 1.043
_refine_ls_R_factor_all 0.1849
_refine_ls_R_factor_gt 0.0839
_refine_ls_shift/su_max 0.002
_refine_ls_shift/su_mean 0.000
_refine_ls_structure_factor_coef Fsqd
_refine_ls_weighting_details 'calc w=1/[\s^2^(Fo^2^)+(0.0727P)^2^+69.4815P] where P=(Fo^2^+2Fc^2^)/3'
_refine_ls_weighting_scheme calc
_refine_ls_wR_factor_gt 0.1905
_refine_ls_wR_factor_ref 0.2697
_reflns_number_gt 13378
_reflns_number_total 28066
_reflns_threshold_expression >2sigma(I)
_cod_data_source_file b107732e.txt
_cod_data_source_block djn182g
_cod_original_sg_symbol_H-M P2(1)/c
_cod_database_code 7114822

loop_
_symmetry_equiv_pos_as_xyz
'x, y, z'
'-x, y+1/2, -z+1/2'
'-x, -y, -z'
'x, -y-1/2, z-1/2'

loop_
_atom_site_label
_atom_site_type_symbol
_atom_site_fract_x
_atom_site_fract_y
_atom_site_fract_z
_atom_site_U_iso_or_equiv
_atom_site_adp_type
_atom_site_occupancy
_atom_site_symmetry_multiplicity
_atom_site_calc_flag
_atom_site_refinement_flags
Ni1 Ni -0.23200(3) 0.27862(5) -0.19657(2) 0.0275(2) Uani 1 1 d .
N1 N -0.19728(18) 0.3731(3) -0.16987(13) 0.0281(12) Uani 1 1 d .
N2 N -0.17028(19) 0.2402(3) -0.20957(13) 0.0298(12) Uani 1 1 d .
N3 N -0.26573(18) 0.1771(3) -0.21673(13) 0.0291(12) Uani 1 1 d .
N4 N -0.29444(18) 0.3222(3) -0.18818(14) 0.0304(12) Uani 1 1 d .
C1 C -0.2176(2) 0.4419(4) -0.15438(16) 0.0281(14) Uani 1 1 d .
C2 C -0.1784(2) 0.4836(4) -0.12798(16) 0.0297(14) Uani 1 1 d .
C2A C -0.1688(2) 0.5357(4) -0.09263(16) 0.0267(14) Uani 1 1 d .
H2AA H -0.1844 0.5040 -0.0742 0.032 Uiso 1 1 calc R
C2B C -0.1124(2) 0.5297(4) -0.07875(16) 0.0342(16) Uani 1 1 d .
C2C C -0.0928(2) 0.4726(4) -0.09884(16) 0.0315(15) Uani 1 1 d .
H2C H -0.0582 0.4550 -0.0945 0.038 Uiso 1 1 calc R
C2D C -0.0837(2) 0.5815(5) -0.04706(17) 0.0395(17) Uani 1 1 d .
H2D1 H -0.0492 0.5589 -0.0389 0.059 Uiso 1 1 calc R
H2D2 H -0.1015 0.5800 -0.0261 0.059 Uiso 1 1 calc R
H2D3 H -0.0817 0.6395 -0.0554 0.059 Uiso 1 1 calc R
C3 C -0.1341(2) 0.4420(4) -0.12864(16) 0.0297(15) Uani 1 1 d .
C4 C -0.1446(2) 0.3780(4) -0.15621(16) 0.0283(14) Uani 1 1 d .
C5 C -0.1082(2) 0.3347(4) -0.17101(16) 0.0272(14) Uani 1 1 d .
C5A C -0.0532(2) 0.3585(4) -0.15772(16) 0.0283(14) Uani 1 1 d .
C5B C -0.0363(2) 0.4368(4) -0.16589(16) 0.0287(14) Uani 1 1 d .
H5B H -0.0594 0.4743 -0.1810 0.034 Uiso 1 1 calc R
C5C C 0.0146(2) 0.4617(4) -0.15220(16) 0.0297(14) Uani 1 1 d .
C5D C 0.0464(2) 0.4060(4) -0.13004(16) 0.0305(15) Uani 1 1 d .
H5D H 0.0808 0.4221 -0.1207 0.037 Uiso 1 1 calc R
C5E C 0.0305(2) 0.3260(4) -0.12046(16) 0.0327(15) Uani 1 1 d .
C5F C -0.0203(2) 0.3041(4) -0.13549(16) 0.0310(15) Uani 1 1 d .
H5F H -0.0323 0.2504 -0.1302 0.037 Uiso 1 1 calc R
C5G C 0.0312(2) 0.5500(4) -0.16172(17) 0.0334(15) Uani 1 1 d .
C5H C 0.0889(2) 0.5626(5) -0.1500(2) 0.0474(19) Uani 1 1 d .
H5H1 H 0.1065 0.5198 -0.1619 0.071 Uiso 1 1 calc R
H5H2 H 0.0994 0.5578 -0.1227 0.071 Uiso 1 1 calc R
H5H3 H 0.0980 0.6183 -0.1579 0.071 Uiso 1 1 calc R
C5I C 0.0037(3) 0.6148(4) -0.1422(2) 0.0482(19) Uani 1 1 d .
H5I1 H 0.0152 0.6712 -0.1473 0.072 Uiso 1 1 calc R
H5I2 H 0.0115 0.6045 -0.1152 0.072 Uiso 1 1 calc R
H5I3 H -0.0332 0.6103 -0.1517 0.072 Uiso 1 1 calc R
C5J C 0.0175(3) 0.5661(5) -0.2041(2) 0.051(2) Uani 1 1 d .
H5J1 H -0.0190 0.5564 -0.2133 0.076 Uiso 1 1 calc R
H5J2 H 0.0371 0.5280 -0.2168 0.076 Uiso 1 1 calc R
H5J3 H 0.0258 0.6242 -0.2092 0.076 Uiso 1 1 calc R
C5K C 0.0674(2) 0.2663(5) -0.09514(18) 0.0397(17) Uani 1 1 d .
C5L C 0.0399(3) 0.1954(6) -0.0802(3) 0.078(3) Uani 1 1 d .
H5L1 H 0.0220 0.1612 -0.1011 0.118 Uiso 1 1 calc R
H5L2 H 0.0152 0.2185 -0.0664 0.118 Uiso 1 1 calc R
H5L3 H 0.0648 0.1607 -0.0633 0.118 Uiso 1 1 calc R
C5M C 0.0982(3) 0.3140(6) -0.0617(2) 0.077(3) Uani 1 1 d .
H5M1 H 0.1214 0.2752 -0.0457 0.115 Uiso 1 1 calc R
H5M2 H 0.0750 0.3392 -0.0473 0.115 Uiso 1 1 calc R
H5M3 H 0.1181 0.3582 -0.0707 0.115 Uiso 1 1 calc R
C5N C 0.1039(3) 0.2294(6) -0.1177(3) 0.075(3) Uani 1 1 d .
H5N1 H 0.0855 0.1897 -0.1361 0.112 Uiso 1 1 calc R
H5N2 H 0.1317 0.2002 -0.1008 0.112 Uiso 1 1 calc R
H5N3 H 0.1181 0.2745 -0.1307 0.112 Uiso 1 1 calc R
C6 C -0.1217(2) 0.2747(4) -0.19881(15) 0.0278(14) Uani 1 1 d .
C7 C -0.0870(2) 0.2361(4) -0.21893(17) 0.0329(16) Uani 1 1 d .
H7 H -0.0520 0.2497 -0.2169 0.039 Uiso 1 1 calc R
C8 C -0.1132(2) 0.1772(4) -0.24119(17) 0.0298(15) Uani 1 1 d .
H8 H -0.1005 0.1426 -0.2584 0.036 Uiso 1 1 calc R
C9 C -0.1645(2) 0.1760(4) -0.23414(17) 0.0309(15) Uani 1 1 d .
C10 C -0.1994(2) 0.1127(4) -0.24561(16) 0.0292(14) Uani 1 1 d .
C10A C -0.1852(2) 0.0372(4) -0.26548(17) 0.0321(15) Uani 1 1 d .
C10B C -0.2156(2) 0.0097(4) -0.29886(17) 0.0358(16) Uani 1 1 d .
H10B H -0.2443 0.0422 -0.3102 0.043 Uiso 1 1 calc R
C10C C -0.2052(2) -0.0640(5) -0.31626(18) 0.0386(17) Uani 1 1 d .
C10D C -0.1624(3) -0.1090(5) -0.29910(19) 0.0394(17) Uani 1 1 d .
H10D H -0.1545 -0.1592 -0.3107 0.047 Uiso 1 1 calc R
C10E C -0.1302(2) -0.0842(4) -0.26544(18) 0.0359(16) Uani 1 1 d .
C10F C -0.1427(2) -0.0107(4) -0.24914(18) 0.0345(16) Uani 1 1 d .
H10F H -0.1218 0.0075 -0.2263 0.041 Uiso 1 1 calc R
C10G C -0.2384(3) -0.0934(5) -0.3535(2) 0.0452(19) Uani 1 1 d .
C10H C -0.2901(3) -0.0483(7) -0.3616(3) 0.095(4) Uani 1 1 d .
H10A H -0.2847 0.0119 -0.3644 0.142 Uiso 1 1 calc R
H10C H -0.3075 -0.0576 -0.3408 0.142 Uiso 1 1 calc R
H10E H -0.3112 -0.0703 -0.3848 0.142 Uiso 1 1 calc R
C10I C -0.2477(4) -0.1867(6) -0.3526(3) 0.093(4) Uani 1 1 d .
H10G H -0.2708 -0.2039 -0.3758 0.140 Uiso 1 1 calc R
H10H H -0.2632 -0.2003 -0.3312 0.140 Uiso 1 1 calc R
H10I H -0.2152 -0.2165 -0.3501 0.140 Uiso 1 1 calc R
C10J C -0.2125(3) -0.0717(6) -0.3852(2) 0.068(3) Uani 1 1 d .
H10J H -0.2090 -0.0108 -0.3866 0.102 Uiso 1 1 calc R
H10K H -0.2329 -0.0927 -0.4088 0.102 Uiso 1 1 calc R
H10L H -0.1786 -0.0976 -0.3807 0.102 Uiso 1 1 calc R
C10K C -0.0865(3) -0.1399(4) -0.2458(2) 0.0411(17) Uani 1 1 d .
C10L C -0.0489(3) -0.0933(6) -0.2148(2) 0.069(3) Uani 1 1 d .
H10M H -0.0343 -0.0454 -0.2257 0.103 Uiso 1 1 calc R
H10N H -0.0215 -0.1315 -0.2033 0.103 Uiso 1 1 calc R
H10O H -0.0670 -0.0734 -0.1957 0.103 Uiso 1 1 calc R
C10M C -0.0561(3) -0.1775(6) -0.2724(2) 0.065(3) Uani 1 1 d .
H10P H -0.0779 -0.2160 -0.2896 0.097 Uiso 1 1 calc R
H10Q H -0.0268 -0.2081 -0.2581 0.097 Uiso 1 1 calc R
H10R H -0.0441 -0.1326 -0.2867 0.097 Uiso 1 1 calc R
C10N C -0.1086(3) -0.2098(6) -0.2261(3) 0.071(3) Uani 1 1 d .
H10S H -0.1269 -0.1860 -0.2079 0.106 Uiso 1 1 calc R
H10T H -0.0810 -0.2459 -0.2131 0.106 Uiso 1 1 calc R
H10U H -0.1323 -0.2430 -0.2446 0.106 Uiso 1 1 calc R
C11 C -0.2463(2) 0.1115(4) -0.23440(17) 0.0310(15) Uani 1 1 d .
C12 C -0.2800(2) 0.0412(4) -0.23810(19) 0.0378(16) Uani 1 1 d .
H12 H -0.2755 -0.0108 -0.2496 0.045 Uiso 1 1 calc R
C13 C -0.3197(3) 0.0625(4) -0.2221(2) 0.0392(17) Uani 1 1 d .
H13 H -0.3474 0.0275 -0.2196 0.047 Uiso 1 1 calc R
C14 C -0.3120(2) 0.1469(4) -0.20990(18) 0.0326(15) Uani 1 1 d .
C15 C -0.3483(2) 0.1962(4) -0.19825(17) 0.0300(15) Uani 1 1 d .
C15A C -0.3975(2) 0.1569(4) -0.19249(19) 0.0375(16) Uani 1 1 d .
C15B C -0.4380(3) 0.1487(6) -0.2219(2) 0.056(2) Uani 1 1 d .
H15B H -0.4349 0.1663 -0.2462 0.068 Uiso 1 1 calc R
C15C C -0.4845(3) 0.1145(7) -0.2165(2) 0.072(3) Uani 1 1 d .
C15D C -0.4870(3) 0.0884(5) -0.1811(2) 0.054(2) Uani 1 1 d .
H15D H -0.5177 0.0631 -0.1774 0.065 Uiso 1 1 calc R
C15E C -0.4470(3) 0.0969(5) -0.1504(2) 0.0460(18) Uani 1 1 d .
C15F C -0.4023(3) 0.1323(5) -0.1572(2) 0.0460(19) Uani 1 1 d .
H15F H -0.3742 0.1398 -0.1369 0.055 Uiso 1 1 calc R
C15G C -0.5321(3) 0.1231(6) -0.2503(3) 0.079(3) Uani 1 1 d DU
C15H C -0.5790(3) 0.0906(6) -0.2395(2) 0.061(2) Uani 1 1 d .
H15A H -0.6075 0.0927 -0.2612 0.091 Uiso 1 1 calc R
H15C H -0.5871 0.1252 -0.2193 0.091 Uiso 1 1 calc R
H15E H -0.5734 0.0326 -0.2308 0.091 Uiso 1 1 calc R
C15I C -0.5196(3) 0.0757(6) -0.2826(2) 0.072(3) Uani 1 1 d .
H15G H -0.5125 0.0171 -0.2754 0.107 Uiso 1 1 calc R
H15H H -0.4895 0.1006 -0.2897 0.107 Uiso 1 1 calc R
H15I H -0.5486 0.0784 -0.3039 0.107 Uiso 1 1 calc R
C15J C -0.5426(4) 0.2153(6) -0.2645(3) 0.098(4) Uani 1 1 d D
H15J H -0.5719 0.2163 -0.2856 0.148 Uiso 1 1 calc R
H15K H -0.5124 0.2372 -0.2726 0.148 Uiso 1 1 calc R
H15L H -0.5499 0.2502 -0.2441 0.148 Uiso 1 1 calc R
C15K C -0.4530(3) 0.0685(6) -0.1113(2) 0.064(3) Uani 1 1 d .
C15L C -0.4142(4) 0.1084(7) -0.0803(2) 0.085(3) Uani 1 1 d .
H15M H -0.4199 0.0891 -0.0560 0.128 Uiso 1 1 calc R
H15N H -0.4177 0.1695 -0.0819 0.128 Uiso 1 1 calc R
H15O H -0.3797 0.0926 -0.0830 0.128 Uiso 1 1 calc R
C15M C -0.4486(6) -0.0248(7) -0.1095(4) 0.126(5) Uani 1 1 d .
H15P H -0.4148 -0.0417 -0.1132 0.189 Uiso 1 1 calc R
H15Q H -0.4749 -0.0497 -0.1291 0.189 Uiso 1 1 calc R
H15R H -0.4532 -0.0443 -0.0849 0.189 Uiso 1 1 calc R
C15N C -0.5051(4) 0.0970(8) -0.1034(3) 0.106(4) Uani 1 1 d .
H15S H -0.5055 0.0881 -0.0769 0.159 Uiso 1 1 calc R
H15T H -0.5326 0.0644 -0.1189 0.159 Uiso 1 1 calc R
H15U H -0.5103 0.1566 -0.1094 0.159 Uiso 1 1 calc R
C16 C -0.3416(2) 0.2810(4) -0.19227(17) 0.0322(15) Uani 1 1 d .
C17 C -0.3814(2) 0.3391(5) -0.18993(19) 0.0407(18) Uani 1 1 d .
H17 H -0.4164 0.3262 -0.1915 0.049 Uiso 1 1 calc R
C18 C -0.3597(2) 0.4161(5) -0.18512(18) 0.0376(16) Uani 1 1 d .
H18 H -0.3771 0.4678 -0.1843 0.045 Uiso 1 1 calc R
C19 C -0.3054(2) 0.4052(4) -0.18150(17) 0.0309(15) Uani 1 1 d .
C20 C -0.2692(2) 0.4638(4) -0.16574(17) 0.0288(14) Uani 1 1 d .
C20A C -0.2870(2) 0.5522(4) -0.16235(17) 0.0309(15) Uani 1 1 d .
C20B C -0.2751(2) 0.6106(4) -0.18722(18) 0.0352(16) Uani 1 1 d .
H20B H -0.2554 0.5938 -0.2048 0.042 Uiso 1 1 calc R
C20C C -0.2914(3) 0.6932(5) -0.1871(2) 0.0431(18) Uani 1 1 d .
C20D C -0.3203(3) 0.7154(5) -0.16100(19) 0.0423(17) Uani 1 1 d .
H20D H -0.3317 0.7717 -0.1607 0.051 Uiso 1 1 calc R
C20E C -0.3334(3) 0.6592(5) -0.13523(19) 0.0401(17) Uani 1 1 d .
C20F C -0.3165(2) 0.5762(4) -0.13643(18) 0.0337(15) Uani 1 1 d .
H20F H -0.3251 0.5359 -0.1196 0.040 Uiso 1 1 calc R
C20G C -0.2788(3) 0.7598(5) -0.2142(2) 0.051(2) Uani 1 1 d .
C20H C -0.2497(3) 0.7228(5) -0.2426(2) 0.060(2) Uani 1 1 d .
H20A H -0.2424 0.7672 -0.2593 0.091 Uiso 1 1 calc R
H20C H -0.2705 0.6793 -0.2574 0.091 Uiso 1 1 calc R
H20E H -0.2175 0.6983 -0.2292 0.091 Uiso 1 1 calc R
C20I C -0.2454(3) 0.8288(5) -0.1917(2) 0.064(2) Uani 1 1 d .
H20G H -0.2146 0.8035 -0.1766 0.096 Uiso 1 1 calc R
H20H H -0.2647 0.8571 -0.1753 0.096 Uiso 1 1 calc R
H20I H -0.2356 0.8696 -0.2090 0.096 Uiso 1 1 calc R
C20J C -0.3279(3) 0.7994(6) -0.2368(3) 0.070(3) Uani 1 1 d .
H20J H -0.3475 0.8241 -0.2196 0.105 Uiso 1 1 calc R
H20K H -0.3485 0.7562 -0.2520 0.105 Uiso 1 1 calc R
H20L H -0.3191 0.8432 -0.2532 0.105 Uiso 1 1 calc R
C20K C -0.3645(3) 0.6890(5) -0.1066(2) 0.0457(19) Uani 1 1 d .
C20L C -0.3723(3) 0.6211(5) -0.0800(2) 0.059(2) Uani 1 1 d .
H20M H -0.3922 0.6432 -0.0623 0.088 Uiso 1 1 calc R
H20N H -0.3391 0.6014 -0.0661 0.088 Uiso 1 1 calc R
H20O H -0.3909 0.5744 -0.0940 0.088 Uiso 1 1 calc R
C20M C -0.4168(3) 0.7215(6) -0.1279(2) 0.062(2) Uani 1 1 d .
H20P H -0.4357 0.6756 -0.1424 0.092 Uiso 1 1 calc R
H20Q H -0.4117 0.7667 -0.1449 0.092 Uiso 1 1 calc R
H20R H -0.4363 0.7426 -0.1099 0.092 Uiso 1 1 calc R
C20N C -0.3360(3) 0.7609(5) -0.0839(2) 0.058(2) Uani 1 1 d .
H20S H -0.3545 0.7782 -0.0646 0.087 Uiso 1 1 calc R
H20T H -0.3336 0.8083 -0.1004 0.087 Uiso 1 1 calc R
H20U H -0.3016 0.7423 -0.0719 0.087 Uiso 1 1 calc R
Ni2 Ni -0.25302(3) 0.78258(5) 0.02892(2) 0.0304(2) Uani 1 1 d .
N5 N -0.21782(19) 0.7461(3) -0.00892(13) 0.0316(13) Uani 1 1 d .
N6 N -0.21030(19) 0.8802(3) 0.03773(14) 0.0328(13) Uani 1 1 d .
N7 N -0.29136(19) 0.8219(3) 0.06435(14) 0.0354(13) Uani 1 1 d .
N8 N -0.29258(19) 0.6828(4) 0.02222(14) 0.0331(13) Uani 1 1 d .
C21 C -0.2190(2) 0.6666(4) -0.02592(16) 0.0295(14) Uani 1 1 d .
C22 C -0.1947(2) 0.6709(4) -0.05766(17) 0.0319(15) Uani 1 1 d .
C22A C -0.1910(2) 0.6264(4) -0.09350(17) 0.0334(15) Uani 1 1 d .
H22A H -0.2267 0.6231 -0.1086 0.040 Uiso 1 1 calc R
C22B C -0.1639(2) 0.6912(4) -0.11265(17) 0.0328(15) Uani 1 1 d .
C22C C -0.1580(3) 0.7632(5) -0.09329(17) 0.0391(17) Uani 1 1 d .
H22C H -0.1429 0.8130 -0.1003 0.047 Uiso 1 1 calc R
C22D C -0.1449(2) 0.6722(4) -0.14773(17) 0.0373(16) Uani 1 1 d .
H22B H -0.1293 0.7225 -0.1559 0.056 Uiso 1 1 calc R
H22E H -0.1736 0.6544 -0.1675 0.056 Uiso 1 1 calc R
H22D H -0.1195 0.6272 -0.1427 0.056 Uiso 1 1 calc R
C23 C -0.1787(2) 0.7517(4) -0.05954(17) 0.0334(15) Uani 1 1 d .
C24 C -0.1898(2) 0.7962(4) -0.02866(17) 0.0347(16) Uani 1 1 d .
C25 C -0.1697(2) 0.8742(4) -0.01618(16) 0.0316(15) Uani 1 1 d .
C25A C -0.1354(2) 0.9164(4) -0.03812(17) 0.0341(16) Uani 1 1 d .
C25B C -0.0863(2) 0.8887(5) -0.03537(18) 0.0372(16) Uani 1 1 d .
H25B H -0.0733 0.8462 -0.0177 0.045 Uiso 1 1 calc R
C25C C -0.0548(3) 0.9218(5) -0.05809(18) 0.0411(17) Uani 1 1 d .
C25D C -0.0753(3) 0.9846(5) -0.08265(19) 0.0447(18) Uani 1 1 d .
H25D H -0.0542 1.0090 -0.0977 0.054 Uiso 1 1 calc R
C25E C -0.1246(3) 1.0142(4) -0.08668(18) 0.0418(18) Uani 1 1 d .
C25F C -0.1547(3) 0.9782(4) -0.06351(17) 0.0390(17) Uani 1 1 d .
H25F H -0.1888 0.9968 -0.0653 0.047 Uiso 1 1 calc R
C25G C -0.0028(3) 0.8833(5) -0.0570(2) 0.0488(19) Uani 1 1 d .
C25H C 0.0271(3) 0.9293(6) -0.0827(2) 0.071(3) Uani 1 1 d .
H25A H 0.0077 0.9275 -0.1086 0.106 Uiso 1 1 calc R
H25C H 0.0602 0.9019 -0.0813 0.106 Uiso 1 1 calc R
H25E H 0.0325 0.9877 -0.0747 0.106 Uiso 1 1 calc R
C25I C -0.0114(3) 0.7930(6) -0.0708(3) 0.074(3) Uani 1 1 d .
H25G H -0.0274 0.7611 -0.0534 0.111 Uiso 1 1 calc R
H25H H 0.0214 0.7674 -0.0722 0.111 Uiso 1 1 calc R
H25I H -0.0338 0.7927 -0.0957 0.111 Uiso 1 1 calc R
C25J C 0.0301(3) 0.8854(5) -0.0172(2) 0.051(2) Uani 1 1 d .
H25J H 0.0341 0.9435 -0.0084 0.077 Uiso 1 1 calc R
H25K H 0.0638 0.8616 -0.0175 0.077 Uiso 1 1 calc R
H25L H 0.0135 0.8525 -0.0005 0.077 Uiso 1 1 calc R
C25K C -0.1450(4) 1.0811(5) -0.1146(2) 0.060(2) Uani 1 1 d .
C25L C -0.2027(4) 1.0780(6) -0.1280(3) 0.080(3) Uani 1 1 d .
H25M H -0.2126 1.0229 -0.1390 0.121 Uiso 1 1 calc R
H25N H -0.2134 1.1215 -0.1469 0.121 Uiso 1 1 calc R
H25O H -0.2192 1.0875 -0.1067 0.121 Uiso 1 1 calc R
C25M C -0.1208(5) 1.0738(7) -0.1493(3) 0.106(4) Uani 1 1 d U
H25P H -0.1333 1.0229 -0.1633 0.160 Uiso 1 1 calc R
H25Q H -0.0836 1.0708 -0.1413 0.160 Uiso 1 1 calc R
H25R H -0.1301 1.1229 -0.1654 0.160 Uiso 1 1 calc R
C25N C -0.1296(3) 1.1669(5) -0.0971(3) 0.066(2) Uani 1 1 d .
H25S H -0.1432 1.2110 -0.1151 0.100 Uiso 1 1 calc R
H25T H -0.0923 1.1709 -0.0906 0.100 Uiso 1 1 calc R
H25U H -0.1435 1.1737 -0.0745 0.100 Uiso 1 1 calc R
C26 C -0.1774(2) 0.9091(4) 0.01655(17) 0.0318(15) Uani 1 1 d .
C27 C -0.1511(3) 0.9820(4) 0.03390(18) 0.0373(16) Uani 1 1 d .
H27 H -0.1265 1.0140 0.0245 0.045 Uiso 1 1 calc R
C28 C -0.1673(2) 0.9968(4) 0.06540(18) 0.0380(17) Uani 1 1 d .
H28 H -0.1556 1.0398 0.0831 0.046 Uiso 1 1 calc R
C29 C -0.2057(2) 0.9352(4) 0.06746(17) 0.0344(16) Uani 1 1 d .
C30 C -0.2373(2) 0.9373(4) 0.09312(17) 0.0320(15) Uani 1 1 d .
C30A C -0.2266(2) 1.0012(4) 0.12352(18) 0.0358(16) Uani 1 1 d .
C30B C -0.1957(2) 0.9783(4) 0.15778(17) 0.0357(16) Uani 1 1 d .
H30B H -0.1842 0.9221 0.1616 0.043 Uiso 1 1 calc R
C30C C -0.1814(3) 1.0368(5) 0.18627(18) 0.0402(17) Uani 1 1 d .
C30D C -0.1991(3) 1.1193(4) 0.17914(19) 0.0411(17) Uani 1 1 d .
H30D H -0.1899 1.1599 0.1984 0.049 Uiso 1 1 calc R
C30E C -0.2297(3) 1.1444(5) 0.1452(2) 0.0427(18) Uani 1 1 d .
C30F C -0.2431(2) 1.0834(5) 0.11741(19) 0.0411(17) Uani 1 1 d .
H30F H -0.2638 1.0985 0.0940 0.049 Uiso 1 1 calc R
C30G C -0.1466(3) 1.0142(5) 0.22343(19) 0.0443(18) Uani 1 1 d .
C30H C -0.1305(3) 0.9229(5) 0.2254(2) 0.061(2) Uani 1 1 d .
H30A H -0.1609 0.8872 0.2210 0.091 Uiso 1 1 calc R
H30C H -0.1097 0.9109 0.2502 0.091 Uiso 1 1 calc R
H30E H -0.1106 0.9116 0.2062 0.091 Uiso 1 1 calc R
C30I C -0.1756(3) 1.0294(6) 0.25471(19) 0.058(2) Uani 1 1 d .
H30G H -0.2075 0.9974 0.2496 0.088 Uiso 1 1 calc R
H30H H -0.1833 1.0892 0.2560 0.088 Uiso 1 1 calc R
H30I H -0.1547 1.0113 0.2787 0.088 Uiso 1 1 calc R
C30J C -0.0991(3) 1.0699(5) 0.2288(2) 0.051(2) Uani 1 1 d .
H30J H -0.0765 1.0566 0.2527 0.077 Uiso 1 1 calc R
H30K H -0.1093 1.1289 0.2286 0.077 Uiso 1 1 calc R
H30L H -0.0812 1.0599 0.2083 0.077 Uiso 1 1 calc R
C30K C -0.2446(3) 1.2354(5) 0.1380(2) 0.060(2) Uani 1 1 d .
C30L C -0.2834(5) 1.2499(7) 0.1038(3) 0.120(4) Uani 1 1 d U
H30M H -0.2950 1.3082 0.1032 0.179 Uiso 1 1 calc R
H30N H -0.3124 1.2123 0.1034 0.179 Uiso 1 1 calc R
H30O H -0.2686 1.2390 0.0818 0.179 Uiso 1 1 calc R
C30M C -0.1979(4) 1.2886(7) 0.1442(4) 0.108(4) Uani 1 1 d .
H30P H -0.1822 1.2853 0.1222 0.162 Uiso 1 1 calc R
H30Q H -0.1736 1.2686 0.1663 0.162 Uiso 1 1 calc R
H30R H -0.2071 1.3468 0.1482 0.162 Uiso 1 1 calc R
C30N C -0.2735(5) 1.2638(7) 0.1702(4) 0.115(4) Uani 1 1 d .
H30S H -0.2845 1.3221 0.1662 0.173 Uiso 1 1 calc R
H30T H -0.2503 1.2586 0.1947 0.173 Uiso 1 1 calc R
H30U H -0.3034 1.2279 0.1696 0.173 Uiso 1 1 calc R
C31 C -0.2801(2) 0.8871(4) 0.08950(17) 0.0324(15) Uani 1 1 d .
C32 C -0.3200(3) 0.8992(4) 0.10961(18) 0.0385(17) Uani 1 1 d .
H32 H -0.3201 0.9383 0.1292 0.046 Uiso 1 1 calc R
C33 C -0.3575(3) 0.8446(5) 0.09540(19) 0.0407(17) Uani 1 1 d .
H33 H -0.3898 0.8401 0.1022 0.049 Uiso 1 1 calc R
C34 C -0.3398(2) 0.7948(4) 0.06829(17) 0.0350(16) Uani 1 1 d .
C35 C -0.3629(2) 0.7227(4) 0.05214(17) 0.0330(15) Uani 1 1 d .
C35A C -0.4152(2) 0.6976(4) 0.05705(19) 0.0386(17) Uani 1 1 d .
C35B C -0.4249(2) 0.6719(4) 0.09058(19) 0.0393(17) Uani 1 1 d .
H35B H -0.3985 0.6744 0.1124 0.047 Uiso 1 1 calc R
C35C C -0.4730(3) 0.6420(5) 0.09344(19) 0.0417(17) Uani 1 1 d .
C35D C -0.5112(3) 0.6418(5) 0.0611(2) 0.0451(18) Uani 1 1 d .
H35D H -0.5442 0.6225 0.0628 0.054 Uiso 1 1 calc R
C35E C -0.5031(3) 0.6685(5) 0.0264(2) 0.0467(19) Uani 1 1 d .
C35F C -0.4540(3) 0.6959(5) 0.0246(2) 0.0461(19) Uani 1 1 d .
H35F H -0.4469 0.7135 0.0014 0.055 Uiso 1 1 calc R
C35G C -0.4815(3) 0.6089(5) 0.1309(2) 0.050(2) Uani 1 1 d .
C35H C -0.5338(3) 0.5733(7) 0.1289(3) 0.078(3) Uani 1 1 d .
H35A H -0.5592 0.6180 0.1226 0.117 Uiso 1 1 calc R
H35C H -0.5359 0.5490 0.1532 0.117 Uiso 1 1 calc R
H35E H -0.5404 0.5297 0.1096 0.117 Uiso 1 1 calc R
C35I C -0.4747(5) 0.6795(7) 0.1596(3) 0.116(5) Uani 1 1 d .
H35G H -0.4392 0.6987 0.1646 0.174 Uiso 1 1 calc R
H35H H -0.4833 0.6590 0.1828 0.174 Uiso 1 1 calc R
H35I H -0.4974 0.7260 0.1497 0.174 Uiso 1 1 calc R
C35J C -0.4434(4) 0.5407(8) 0.1452(3) 0.116(5) Uani 1 1 d .
H35J H -0.4474 0.4948 0.1269 0.174 Uiso 1 1 calc R
H35K H -0.4494 0.5195 0.1691 0.174 Uiso 1 1 calc R
H35L H -0.4087 0.5633 0.1487 0.174 Uiso 1 1 calc R
C35K C -0.5447(3) 0.6659(6) -0.0094(2) 0.060(2) Uani 1 1 d .
C35L C -0.5957(4) 0.6436(10) -0.0022(3) 0.128(5) Uani 1 1 d .
H35M H -0.6077 0.6885 0.0121 0.192 Uiso 1 1 calc R
H35N H -0.5931 0.5913 0.0121 0.192 Uiso 1 1 calc R
H35O H -0.6198 0.6363 -0.0261 0.192 Uiso 1 1 calc R
C35M C -0.5313(4) 0.5944(10) -0.0350(3) 0.135(6) Uani 1 1 d .
H35P H -0.5323 0.5403 -0.0225 0.203 Uiso 1 1 calc R
H35Q H -0.4971 0.6037 -0.0399 0.203 Uiso 1 1 calc R
H35R H -0.5563 0.5942 -0.0588 0.203 Uiso 1 1 calc R
C35N C -0.5447(5) 0.7423(9) -0.0310(4) 0.136(5) Uani 1 1 d U
H35S H -0.5702 0.7377 -0.0544 0.204 Uiso 1 1 calc R
H35T H -0.5109 0.7506 -0.0368 0.204 Uiso 1 1 calc R
H35U H -0.5530 0.7900 -0.0165 0.204 Uiso 1 1 calc R
C36 C -0.3374(2) 0.6660(4) 0.03391(17) 0.0356(16) Uani 1 1 d .
C37 C -0.3503(3) 0.5797(4) 0.02898(17) 0.0393(17) Uani 1 1 d .
H37 H -0.3800 0.5534 0.0339 0.047 Uiso 1 1 calc R
C38 C -0.3121(3) 0.5421(4) 0.01592(18) 0.0405(17) Uani 1 1 d .
H38 H -0.3084 0.4838 0.0119 0.049 Uiso 1 1 calc R
C39 C -0.2784(2) 0.6072(4) 0.00928(17) 0.0345(16) Uani 1 1 d .
C40 C -0.2415(3) 0.5973(4) -0.01223(17) 0.0340(16) Uani 1 1 d .
C40A C -0.2268(3) 0.5106(4) -0.02051(18) 0.0368(16) Uani 1 1 d .
C40B C -0.1788(3) 0.4843(4) -0.00223(18) 0.0388(17) Uani 1 1 d .
H40B H -0.1565 0.5229 0.0128 0.047 Uiso 1 1 calc R
C40C C -0.1626(3) 0.4022(5) -0.00544(18) 0.0429(18) Uani 1 1 d .
C40D C -0.1970(3) 0.3477(5) -0.02771(19) 0.0431(18) Uani 1 1 d .
H40D H -0.1864 0.2918 -0.0308 0.052 Uiso 1 1 calc R
C40E C -0.2458(3) 0.3714(4) -0.04556(18) 0.0390(17) Uani 1 1 d .
C40F C -0.2599(3) 0.4548(4) -0.04214(18) 0.0356(16) Uani 1 1 d .
H40F H -0.2926 0.4734 -0.0548 0.043 Uiso 1 1 calc R
C40G C -0.1119(3) 0.3681(5) 0.0160(2) 0.0481(19) Uani 1 1 d .
C40H C -0.0780(3) 0.4366(5) 0.0380(2) 0.059(2) Uani 1 1 d .
H40A H -0.0707 0.4794 0.0206 0.088 Uiso 1 1 calc R
H40C H -0.0460 0.4116 0.0514 0.088 Uiso 1 1 calc R
H40E H -0.0958 0.4623 0.0561 0.088 Uiso 1 1 calc R
C40I C -0.0816(3) 0.3282(5) -0.0107(2) 0.057(2) Uani 1 1 d .
H40G H -0.0761 0.3696 -0.0293 0.086 Uiso 1 1 calc R
H40H H -0.1006 0.2804 -0.0234 0.086 Uiso 1 1 calc R
H40I H -0.0485 0.3089 0.0036 0.086 Uiso 1 1 calc R
C40J C -0.1246(3) 0.3039(6) 0.0444(2) 0.065(2) Uani 1 1 d .
H40J H -0.0929 0.2829 0.0601 0.098 Uiso 1 1 calc R
H40K H -0.1438 0.2570 0.0310 0.098 Uiso 1 1 calc R
H40L H -0.1453 0.3310 0.0603 0.098 Uiso 1 1 calc R
C40K C -0.2827(3) 0.3057(4) -0.0665(2) 0.0435(18) Uani 1 1 d .
C40L C -0.3341(3) 0.3426(5) -0.0848(2) 0.0464(18) Uani 1 1 d .
H40M H -0.3485 0.3727 -0.0660 0.070 Uiso 1 1 calc R
H40N H -0.3574 0.2974 -0.0956 0.070 Uiso 1 1 calc R
H40O H -0.3297 0.3814 -0.1047 0.070 Uiso 1 1 calc R
C40M C -0.2910(3) 0.2386(5) -0.0374(2) 0.056(2) Uani 1 1 d .
H40P H -0.2583 0.2124 -0.0263 0.084 Uiso 1 1 calc R
H40Q H -0.3148 0.1958 -0.0498 0.084 Uiso 1 1 calc R
H40R H -0.3052 0.2655 -0.0176 0.084 Uiso 1 1 calc R
C40N C -0.2595(3) 0.2642(5) -0.0967(2) 0.053(2) Uani 1 1 d .
H40S H -0.2524 0.3069 -0.1142 0.080 Uiso 1 1 calc R
H40T H -0.2836 0.2231 -0.1103 0.080 Uiso 1 1 calc R
H40U H -0.2277 0.2360 -0.0851 0.080 Uiso 1 1 calc R
C41 C -0.6303(5) 0.8260(8) -0.2096(2) 0.220(9) Uani 1 1 d GU
H41 H -0.6492 0.8196 -0.2345 0.264 Uiso 1 1 calc R
C42 C -0.5963(5) 0.7641(7) -0.1936(4) 0.310(15) Uani 1 1 d GU
H42 H -0.5918 0.7154 -0.2075 0.372 Uiso 1 1 calc R
C43 C -0.5687(4) 0.7734(6) -0.1571(4) 0.165(6) Uani 1 1 d GU
H43 H -0.5454 0.7311 -0.1462 0.197 Uiso 1 1 calc R
C44 C -0.5753(3) 0.8446(8) -0.1367(2) 0.140(5) Uani 1 1 d GU
H44 H -0.5564 0.8510 -0.1118 0.168 Uiso 1 1 calc R
C45 C -0.6094(4) 0.9065(5) -0.1528(3) 0.118(4) Uani 1 1 d GU
H45 H -0.6138 0.9551 -0.1388 0.142 Uiso 1 1 calc R
C46 C -0.6369(3) 0.8972(6) -0.1892(3) 0.106(4) Uani 1 1 d GDU
C47 C -0.6764(4) 0.9625(8) -0.2060(4) 0.127(5) Uani 1 1 d DU
H47A H -0.7074 0.9543 -0.1962 0.190 Uiso 1 1 calc R
H47B H -0.6844 0.9567 -0.2333 0.190 Uiso 1 1 calc R
H47C H -0.6627 1.0187 -0.1993 0.190 Uiso 1 1 calc R
C48 C -0.3348(4) 1.0590(6) 0.0188(3) 0.114(4) Uani 1 1 d GU
H48 H -0.3068 1.0967 0.0212 0.137 Uiso 1 1 calc R
C49 C -0.3740(5) 1.0748(5) 0.0376(2) 0.169(7) Uani 1 1 d GU
H49 H -0.3729 1.1233 0.0528 0.202 Uiso 1 1 calc R
C50 C -0.4149(4) 1.0196(7) 0.0341(3) 0.186(7) Uani 1 1 d GU
H50 H -0.4417 1.0304 0.0469 0.223 Uiso 1 1 calc R
C51 C -0.4165(3) 0.9486(6) 0.0118(3) 0.130(5) Uani 1 1 d GU
H51 H -0.4444 0.9109 0.0095 0.156 Uiso 1 1 calc R
C52 C -0.3773(4) 0.9328(5) -0.0069(2) 0.111(4) Uani 1 1 d GU
H52 H -0.3784 0.8842 -0.0221 0.133 Uiso 1 1 calc R
C53 C -0.3364(3) 0.9880(7) -0.0034(2) 0.168(6) Uani 1 1 d GDU
C54 C -0.2972(6) 0.9768(12) -0.0262(5) 0.199(8) Uani 1 1 d DU
H54A H -0.2882 0.9174 -0.0267 0.298 Uiso 1 1 calc R
H54B H -0.2668 1.0093 -0.0152 0.298 Uiso 1 1 calc R
H54C H -0.3107 0.9963 -0.0518 0.298 Uiso 1 1 calc R

loop_
_atom_site_aniso_label
_atom_site_aniso_U_11
_atom_site_aniso_U_22
_atom_site_aniso_U_33
_atom_site_aniso_U_23
_atom_site_aniso_U_13
_atom_site_aniso_U_12
Ni1 0.0236(4) 0.0327(5) 0.0249(4) -0.0053(4) 0.0020(3) -0.0047(4)
N1 0.023(3) 0.040(3) 0.019(3) -0.002(2) 0.001(2) -0.001(2)
N2 0.033(3) 0.033(3) 0.020(3) -0.006(2) -0.001(2) -0.011(2)
N3 0.023(3) 0.036(3) 0.026(3) 0.000(2) 0.000(2) 0.000(2)
N4 0.028(3) 0.031(3) 0.030(3) -0.010(2) -0.001(2) -0.011(2)
C1 0.026(3) 0.034(4) 0.024(3) -0.005(3) 0.005(3) -0.005(3)
C2 0.030(3) 0.034(4) 0.025(3) -0.005(3) 0.003(3) -0.007(3)
C2A 0.028(3) 0.034(4) 0.019(3) -0.009(3) 0.007(2) -0.011(3)
C2B 0.038(4) 0.041(4) 0.021(3) -0.001(3) -0.001(3) -0.012(3)
C2C 0.029(3) 0.041(4) 0.024(3) -0.003(3) 0.003(3) -0.005(3)
C2D 0.035(4) 0.054(5) 0.028(3) -0.009(3) 0.002(3) -0.011(3)
C3 0.030(3) 0.038(4) 0.020(3) -0.003(3) 0.004(3) -0.010(3)
C4 0.027(3) 0.033(4) 0.023(3) -0.002(3) 0.001(3) -0.003(3)
C5 0.021(3) 0.034(4) 0.026(3) 0.001(3) 0.003(3) -0.004(3)
C5A 0.025(3) 0.039(4) 0.021(3) -0.001(3) 0.002(3) -0.003(3)
C5B 0.028(3) 0.037(4) 0.022(3) -0.005(3) 0.005(3) -0.007(3)
C5C 0.031(3) 0.032(4) 0.025(3) -0.004(3) 0.003(3) -0.003(3)
C5D 0.024(3) 0.039(4) 0.027(3) -0.003(3) 0.001(3) -0.006(3)
C5E 0.030(4) 0.044(4) 0.022(3) 0.004(3) 0.001(3) 0.004(3)
C5F 0.028(3) 0.033(4) 0.029(3) 0.001(3) -0.002(3) -0.007(3)
C5G 0.036(4) 0.032(4) 0.030(3) -0.005(3) 0.002(3) -0.008(3)
C5H 0.030(4) 0.045(5) 0.064(5) 0.003(4) 0.004(3) -0.010(3)
C5I 0.046(4) 0.036(4) 0.063(5) -0.009(4) 0.015(4) -0.004(3)
C5J 0.051(5) 0.049(5) 0.049(5) 0.009(4) 0.002(4) -0.015(4)
C5K 0.032(4) 0.048(5) 0.035(4) 0.009(3) -0.002(3) -0.009(3)
C5L 0.050(5) 0.080(7) 0.094(7) 0.055(6) -0.011(5) -0.010(5)
C5M 0.076(6) 0.072(7) 0.061(6) 0.011(5) -0.034(5) 0.000(5)
C5N 0.074(6) 0.079(7) 0.070(6) 0.026(5) 0.012(5) 0.039(5)
C6 0.036(3) 0.029(4) 0.018(3) -0.003(3) 0.005(3) -0.002(3)
C7 0.023(3) 0.047(4) 0.031(3) -0.003(3) 0.009(3) -0.003(3)
C8 0.026(3) 0.038(4) 0.026(3) -0.004(3) 0.009(3) -0.002(3)
C9 0.024(3) 0.039(4) 0.026(3) 0.002(3) -0.003(3) 0.002(3)
C10 0.024(3) 0.037(4) 0.024(3) -0.001(3) 0.000(3) 0.001(3)
C10A 0.027(3) 0.036(4) 0.034(4) -0.003(3) 0.005(3) -0.005(3)
C10B 0.029(3) 0.045(4) 0.031(4) -0.008(3) 0.002(3) -0.003(3)
C10C 0.036(4) 0.048(5) 0.032(4) -0.018(3) 0.008(3) -0.010(3)
C10D 0.040(4) 0.041(4) 0.040(4) -0.012(3) 0.012(3) -0.005(3)
C10E 0.038(4) 0.034(4) 0.037(4) 0.004(3) 0.012(3) -0.002(3)
C10F 0.035(4) 0.037(4) 0.031(4) -0.005(3) 0.006(3) -0.005(3)
C10G 0.036(4) 0.053(5) 0.042(4) -0.022(4) -0.002(3) -0.006(3)
C10H 0.039(5) 0.143(10) 0.089(7) -0.076(7) -0.016(5) 0.008(6)
C10I 0.127(9) 0.062(7) 0.073(7) -0.017(5) -0.022(6) -0.044(6)
C10J 0.061(5) 0.100(8) 0.036(4) -0.011(5) -0.004(4) -0.020(5)
C10K 0.043(4) 0.039(4) 0.043(4) 0.001(3) 0.015(3) -0.001(3)
C10L 0.054(5) 0.070(6) 0.072(6) 0.000(5) -0.010(4) 0.017(5)
C10M 0.062(5) 0.085(7) 0.053(5) 0.014(5) 0.025(4) 0.036(5)
C10N 0.070(6) 0.066(6) 0.085(6) 0.036(5) 0.037(5) 0.020(5)
C11 0.025(3) 0.037(4) 0.029(3) -0.004(3) 0.002(3) 0.001(3)
C12 0.035(4) 0.034(4) 0.043(4) -0.011(3) 0.004(3) -0.001(3)
C13 0.035(4) 0.030(4) 0.053(4) -0.004(3) 0.010(3) -0.014(3)
C14 0.018(3) 0.040(4) 0.039(4) 0.000(3) 0.003(3) -0.007(3)
C15 0.021(3) 0.035(4) 0.036(4) -0.004(3) 0.009(3) -0.009(3)
C15A 0.028(4) 0.040(4) 0.044(4) -0.010(3) 0.007(3) -0.005(3)
C15B 0.038(4) 0.096(7) 0.038(4) -0.021(4) 0.015(3) -0.029(4)
C15C 0.043(5) 0.130(9) 0.044(5) -0.032(5) 0.014(4) -0.040(5)
C15D 0.041(4) 0.075(6) 0.050(5) -0.019(4) 0.016(4) -0.030(4)
C15E 0.038(4) 0.047(5) 0.052(5) 0.005(4) 0.009(4) -0.007(3)
C15F 0.034(4) 0.050(5) 0.052(5) 0.009(4) 0.003(3) -0.009(3)
C15G 0.060(5) 0.109(7) 0.070(5) -0.013(5) 0.013(4) -0.020(5)
C15H 0.042(4) 0.082(7) 0.057(5) -0.006(5) 0.006(4) -0.016(4)
C15I 0.064(6) 0.100(8) 0.049(5) -0.019(5) 0.006(4) 0.001(5)
C15J 0.070(7) 0.109(10) 0.108(9) 0.031(8) 0.001(6) 0.004(7)
C15K 0.043(5) 0.078(7) 0.068(6) 0.030(5) 0.005(4) -0.018(4)
C15L 0.105(8) 0.099(8) 0.055(6) 0.025(6) 0.025(6) -0.020(7)
C15M 0.191(14) 0.062(8) 0.121(10) 0.033(7) 0.024(10) -0.021(8)
C15N 0.072(7) 0.176(13) 0.077(7) 0.032(8) 0.033(6) 0.005(8)
C16 0.029(3) 0.034(4) 0.031(3) -0.007(3) 0.000(3) -0.008(3)
C17 0.017(3) 0.050(5) 0.052(4) -0.015(4) 0.002(3) -0.004(3)
C18 0.025(3) 0.044(4) 0.042(4) -0.013(3) 0.002(3) -0.001(3)
C19 0.028(3) 0.030(4) 0.034(4) -0.007(3) 0.006(3) -0.005(3)
C20 0.031(3) 0.029(4) 0.028(3) -0.005(3) 0.009(3) -0.005(3)
C20A 0.028(3) 0.036(4) 0.027(3) -0.009(3) 0.002(3) -0.005(3)
C20B 0.029(4) 0.044(4) 0.031(4) -0.002(3) 0.003(3) 0.000(3)
C20C 0.041(4) 0.039(4) 0.046(4) 0.001(3) -0.001(3) -0.003(3)
C20D 0.041(4) 0.038(4) 0.045(4) -0.004(4) 0.000(3) 0.008(3)
C20E 0.038(4) 0.041(4) 0.039(4) -0.011(4) 0.004(3) 0.005(3)
C20F 0.032(4) 0.033(4) 0.034(4) -0.004(3) 0.004(3) 0.000(3)
C20G 0.050(5) 0.051(5) 0.050(5) 0.012(4) 0.004(4) 0.002(4)
C20H 0.063(5) 0.059(6) 0.057(5) 0.023(5) 0.007(4) -0.010(4)
C20I 0.058(5) 0.051(5) 0.079(6) 0.013(5) 0.006(5) -0.006(4)
C20J 0.060(5) 0.065(6) 0.078(6) 0.026(5) 0.000(5) -0.002(5)
C20K 0.045(4) 0.050(5) 0.040(4) -0.016(4) 0.004(3) 0.008(4)
C20L 0.058(5) 0.074(6) 0.049(5) -0.019(5) 0.023(4) 0.008(4)
C20M 0.042(4) 0.089(7) 0.051(5) -0.017(5) 0.005(4) 0.014(5)
C20N 0.053(5) 0.064(6) 0.054(5) -0.026(4) 0.001(4) 0.006(4)
Ni2 0.0321(4) 0.0344(5) 0.0234(4) -0.0042(4) 0.0029(3) -0.0060(4)
N5 0.034(3) 0.036(3) 0.023(3) -0.005(2) 0.000(2) -0.012(2)
N6 0.036(3) 0.036(3) 0.024(3) -0.006(3) 0.002(2) -0.002(3)
N7 0.031(3) 0.040(3) 0.033(3) -0.002(3) 0.002(2) -0.010(3)
N8 0.029(3) 0.045(4) 0.026(3) -0.012(3) 0.006(2) -0.008(3)
C21 0.035(4) 0.036(4) 0.017(3) -0.001(3) 0.006(3) -0.007(3)
C22 0.031(3) 0.038(4) 0.025(3) -0.002(3) 0.004(3) -0.009(3)
C22A 0.035(4) 0.035(4) 0.030(3) -0.008(3) 0.006(3) -0.009(3)
C22B 0.037(4) 0.039(4) 0.022(3) -0.003(3) 0.006(3) -0.004(3)
C22C 0.044(4) 0.046(5) 0.028(4) -0.002(3) 0.011(3) -0.010(3)
C22D 0.038(4) 0.045(4) 0.029(4) -0.007(3) 0.008(3) -0.009(3)
C23 0.036(4) 0.039(4) 0.024(3) -0.006(3) 0.004(3) -0.009(3)
C24 0.042(4) 0.036(4) 0.024(3) -0.002(3) 0.002(3) -0.013(3)
C25 0.034(4) 0.039(4) 0.021(3) -0.001(3) 0.002(3) -0.009(3)
C25A 0.041(4) 0.036(4) 0.024(3) -0.006(3) 0.004(3) -0.009(3)
C25B 0.036(4) 0.047(4) 0.028(3) 0.003(3) 0.005(3) -0.006(3)
C25C 0.042(4) 0.047(5) 0.032(4) -0.006(3) 0.003(3) -0.013(3)
C25D 0.060(5) 0.045(5) 0.031(4) 0.002(4) 0.013(3) -0.013(4)
C25E 0.068(5) 0.034(4) 0.023(3) 0.001(3) 0.007(3) -0.001(4)
C25F 0.051(4) 0.038(4) 0.027(4) 0.002(3) 0.007(3) -0.002(3)
C25G 0.042(4) 0.060(5) 0.045(4) -0.009(4) 0.011(3) -0.011(4)
C25H 0.050(5) 0.106(8) 0.058(5) 0.012(5) 0.015(4) -0.016(5)
C25I 0.046(5) 0.076(7) 0.099(7) -0.039(6) 0.012(5) -0.007(5)
C25J 0.048(5) 0.052(5) 0.053(5) -0.002(4) 0.007(4) -0.013(4)
C25K 0.096(7) 0.051(5) 0.036(4) 0.009(4) 0.026(4) 0.012(5)
C25L 0.113(8) 0.048(6) 0.062(6) 0.011(5) -0.024(5) 0.003(5)
C25M 0.154(8) 0.100(7) 0.075(6) 0.023(5) 0.049(6) 0.046(6)
C25N 0.067(6) 0.042(5) 0.094(7) 0.009(5) 0.025(5) -0.004(4)
C26 0.036(4) 0.035(4) 0.025(3) -0.001(3) 0.007(3) -0.009(3)
C27 0.041(4) 0.034(4) 0.037(4) -0.010(3) 0.007(3) -0.017(3)
C28 0.036(4) 0.039(4) 0.036(4) -0.017(3) 0.000(3) -0.008(3)
C29 0.035(4) 0.039(4) 0.027(3) -0.005(3) 0.004(3) 0.002(3)
C30 0.034(4) 0.035(4) 0.027(3) -0.003(3) 0.004(3) 0.001(3)
C30A 0.036(4) 0.037(4) 0.033(4) -0.003(3) 0.005(3) 0.001(3)
C30B 0.040(4) 0.037(4) 0.030(4) -0.003(3) 0.006(3) -0.003(3)
C30C 0.037(4) 0.050(5) 0.033(4) -0.009(3) 0.005(3) -0.002(3)
C30D 0.048(4) 0.037(4) 0.039(4) -0.014(3) 0.008(3) 0.001(3)
C30E 0.046(4) 0.039(4) 0.041(4) -0.005(4) 0.004(3) -0.002(3)
C30F 0.035(4) 0.046(5) 0.038(4) -0.003(4) -0.002(3) -0.002(3)
C30G 0.046(4) 0.047(5) 0.036(4) -0.007(4) 0.000(3) -0.002(4)
C30H 0.072(6) 0.055(6) 0.047(5) 0.001(4) -0.009(4) 0.003(4)
C30I 0.060(5) 0.085(7) 0.030(4) -0.006(4) 0.008(4) -0.010(5)
C30J 0.043(4) 0.067(6) 0.039(4) -0.001(4) -0.001(3) -0.006(4)
C30K 0.057(5) 0.041(5) 0.075(6) -0.011(4) -0.006(4) 0.010(4)
C30L 0.145(8) 0.075(6) 0.111(7) -0.008(6) -0.039(6) 0.027(6)
C30M 0.108(9) 0.060(7) 0.144(11) 0.005(7) -0.003(8) -0.018(6)
C30N 0.113(9) 0.081(9) 0.145(11) -0.036(8) 0.012(8) 0.034(7)
C31 0.039(4) 0.033(4) 0.024(3) -0.001(3) 0.003(3) 0.002(3)
C32 0.042(4) 0.046(4) 0.031(4) -0.011(3) 0.014(3) -0.002(3)
C33 0.036(4) 0.048(5) 0.040(4) -0.009(4) 0.012(3) 0.000(3)
C34 0.033(4) 0.038(4) 0.030(3) 0.002(3) -0.004(3) -0.003(3)
C35 0.029(3) 0.043(4) 0.028(3) -0.002(3) 0.006(3) -0.008(3)
C35A 0.030(4) 0.046(5) 0.040(4) -0.005(3) 0.009(3) -0.005(3)
C35B 0.032(4) 0.046(5) 0.040(4) 0.002(3) 0.009(3) -0.005(3)
C35C 0.043(4) 0.044(4) 0.040(4) -0.001(3) 0.011(3) -0.005(3)
C35D 0.034(4) 0.052(5) 0.048(4) -0.001(4) 0.006(3) -0.011(3)
C35E 0.038(4) 0.059(5) 0.042(4) -0.006(4) 0.007(3) -0.013(4)
C35F 0.037(4) 0.063(5) 0.038(4) 0.004(4) 0.006(3) -0.004(4)
C35G 0.042(4) 0.065(6) 0.044(4) 0.010(4) 0.011(3) -0.003(4)
C35H 0.059(6) 0.116(9) 0.064(6) 0.025(6) 0.025(5) -0.011(6)
C35I 0.187(13) 0.120(10) 0.059(6) -0.023(7) 0.068(8) -0.075(9)
C35J 0.084(8) 0.159(12) 0.123(10) 0.089(9) 0.065(7) 0.049(8)
C35K 0.045(5) 0.087(7) 0.046(5) 0.008(5) 0.005(4) -0.012(5)
C35L 0.056(6) 0.247(17) 0.071(7) 0.012(9) -0.009(5) -0.044(8)
C35M 0.080(8) 0.230(17) 0.084(8) -0.071(10) -0.011(6) 0.009(9)
C35N 0.115(7) 0.134(8) 0.128(8) 0.045(7) -0.048(6) -0.031(7)
C36 0.037(4) 0.046(4) 0.023(3) -0.002(3) 0.003(3) -0.012(3)
C37 0.046(4) 0.044(4) 0.029(4) -0.009(3) 0.008(3) -0.022(3)
C38 0.054(5) 0.032(4) 0.038(4) -0.010(3) 0.015(3) -0.013(3)
C39 0.040(4) 0.045(4) 0.020(3) -0.003(3) 0.009(3) -0.011(3)
C40 0.045(4) 0.033(4) 0.023(3) -0.009(3) 0.004(3) -0.007(3)
C40A 0.046(4) 0.038(4) 0.029(4) -0.006(3) 0.014(3) -0.009(3)
C40B 0.050(4) 0.036(4) 0.030(4) -0.004(3) 0.007(3) -0.003(3)
C40C 0.054(5) 0.047(5) 0.028(4) 0.001(3) 0.008(3) 0.000(4)
C40D 0.058(5) 0.036(4) 0.037(4) -0.001(3) 0.014(4) -0.001(4)
C40E 0.049(4) 0.038(4) 0.032(4) -0.003(3) 0.013(3) -0.008(3)
C40F 0.041(4) 0.036(4) 0.030(4) -0.007(3) 0.007(3) -0.008(3)
C40G 0.058(5) 0.044(5) 0.042(4) 0.002(4) 0.010(4) 0.002(4)
C40H 0.055(5) 0.067(6) 0.048(5) 0.001(4) -0.003(4) 0.002(4)
C40I 0.058(5) 0.065(6) 0.050(5) 0.003(4) 0.010(4) 0.012(4)
C40J 0.070(6) 0.072(6) 0.052(5) 0.018(5) 0.009(4) 0.004(5)
C40K 0.051(4) 0.037(4) 0.043(4) -0.006(3) 0.013(3) -0.007(3)
C40L 0.048(4) 0.040(4) 0.048(4) -0.005(4) 0.003(4) -0.011(4)
C40M 0.064(5) 0.045(5) 0.054(5) 0.005(4) 0.002(4) -0.012(4)
C40N 0.053(5) 0.057(5) 0.049(5) -0.022(4) 0.007(4) -0.009(4)
C41 0.239(12) 0.231(12) 0.192(12) -0.034(9) 0.047(9) 0.030(9)
C42 0.316(17) 0.326(17) 0.294(17) -0.027(10) 0.078(10) 0.041(10)
C43 0.124(9) 0.189(10) 0.188(10) -0.006(8) 0.051(8) 0.042(8)
C44 0.115(8) 0.141(9) 0.153(9) 0.024(8) 0.002(7) -0.027(7)
C45 0.106(7) 0.120(8) 0.114(7) 0.012(7) -0.010(6) -0.009(7)
C46 0.087(6) 0.139(8) 0.099(7) 0.011(7) 0.033(6) -0.004(6)
C47 0.106(7) 0.160(9) 0.114(8) 0.037(7) 0.023(6) -0.007(7)
C48 0.153(8) 0.090(7) 0.074(6) 0.004(6) -0.036(6) 0.023(6)
C49 0.160(10) 0.178(10) 0.163(10) 0.035(8) 0.021(8) -0.005(8)
C50 0.204(11) 0.176(11) 0.174(10) 0.023(9) 0.030(8) 0.012(9)
C51 0.182(9) 0.104(8) 0.093(7) 0.008(6) 0.004(7) 0.036(7)
C52 0.114(7) 0.105(7) 0.097(7) 0.041(6) -0.017(6) -0.014(6)
C53 0.183(10) 0.169(10) 0.136(9) 0.058(8) -0.002(8) 0.032(8)
C54 0.182(11) 0.212(11) 0.197(11) 0.038(9) 0.029(8) 0.053(9)

loop_
_atom_type_symbol
_atom_type_description
_atom_type_scat_dispersion_real
_atom_type_scat_dispersion_imag
_atom_type_scat_source
C C 0.0033 0.0016 'International Tables Vol C Tables 4.2.6.8 and 6.1.1.4'
H H 0.0000 0.0000 'International Tables Vol C Tables 4.2.6.8 and 6.1.1.4'
N N 0.0061 0.0033 'International Tables Vol C Tables 4.2.6.8 and 6.1.1.4'
Ni Ni 0.3393 1.1124 'International Tables Vol C Tables 4.2.6.8 and 6.1.1.4'

loop_
_geom_angle_atom_site_label_1
_geom_angle_atom_site_label_2
_geom_angle_atom_site_label_3
_geom_angle
N4 Ni1 N2 174.5(2)
N4 Ni1 N3 90.6(2)
N2 Ni1 N3 89.8(2)
N4 Ni1 N1 88.9(2)
N2 Ni1 N1 91.4(2)
N3 Ni1 N1 172.3(2)
C1 N1 C4 105.1(5)
C1 N1 Ni1 129.2(4)
C4 N1 Ni1 124.8(4)
C6 N2 C9 104.6(5)
C6 N2 Ni1 127.5(4)
C9 N2 Ni1 127.8(4)
C11 N3 C14 104.7(5)
C11 N3 Ni1 128.5(4)
C14 N3 Ni1 125.8(4)
C19 N4 C16 104.3(5)
C19 N4 Ni1 127.2(4)
C16 N4 Ni1 128.0(4)
N1 C1 C20 121.3(5)
N1 C1 C2 110.2(5)
C20 C1 C2 128.5(6)
C3 C2 C1 106.3(6)
C3 C2 C2A 106.7(5)
C1 C2 C2A 143.3(6)
C2B C2A C2 103.7(5)
C2B C2A C22A 114.9(5)
C2 C2A C22A 119.7(5)
C2C C2B C2A 109.9(5)
C2C C2B C2D 126.9(6)
C2A C2B C2D 123.3(6)
C2B C2C C3 108.1(6)
C2 C3 C4 108.4(5)
C2 C3 C2C 110.6(6)
C4 C3 C2C 140.7(6)
C5 C4 N1 124.7(6)
C5 C4 C3 125.4(6)
N1 C4 C3 109.3(5)
C6 C5 C4 121.9(5)
C6 C5 C5A 120.1(5)
C4 C5 C5A 117.9(6)
C5F C5A C5B 120.0(6)
C5F C5A C5 119.8(6)
C5B C5A C5 120.1(6)
C5A C5B C5C 120.9(6)
C5D C5C C5B 117.6(6)
C5D C5C C5G 123.5(6)
C5B C5C C5G 118.8(6)
C5C C5D C5E 123.3(6)
C5F C5E C5D 116.5(6)
C5F C5E C5K 122.2(6)
C5D C5E C5K 121.3(6)
C5A C5F C5E 121.7(6)
C5H C5G C5I 109.7(6)
C5H C5G C5J 106.1(6)
C5I C5G C5J 108.5(6)
C5H C5G C5C 112.3(6)
C5I C5G C5C 109.0(5)
C5J C5G C5C 111.1(5)
C5L C5K C5N 108.7(8)
C5L C5K C5M 107.9(7)
C5N C5K C5M 108.8(7)
C5L C5K C5E 112.4(6)
C5N C5K C5E 108.7(6)
C5M C5K C5E 110.3(6)
C5 C6 N2 124.5(5)
C5 C6 C7 124.8(6)
N2 C6 C7 110.6(5)
C8 C7 C6 107.2(5)
C7 C8 C9 107.4(6)
C10 C9 N2 125.2(6)
C10 C9 C8 124.3(6)
N2 C9 C8 109.8(5)
C9 C10 C11 120.9(6)
C9 C10 C10A 120.8(6)
C11 C10 C10A 117.7(6)
C10B C10A C10F 118.6(6)
C10B C10A C10 121.2(6)
C10F C10A C10 120.0(6)
C10A C10B C10C 122.1(7)
C10D C10C C10B 117.1(6)
C10D C10C C10G 121.0(6)
C10B C10C C10G 121.8(7)
C10C C10D C10E 123.4(7)
C10F C10E C10D 117.0(6)
C10F C10E C10K 121.3(6)
C10D C10E C10K 121.4(6)
C10E C10F C10A 121.8(6)
C10J C10G C10I 110.3(7)
C10J C10G C10H 106.6(8)
C10I C10G C10H 108.7(8)
C10J C10G C10C 109.4(6)
C10I C10G C10C 110.5(7)
C10H C10G C10C 111.3(6)
C10N C10K C10M 109.0(7)
C10N C10K C10E 108.5(6)
C10M C10K C10E 112.9(6)
C10N C10K C10L 105.6(7)
C10M C10K C10L 107.8(7)
C10E C10K C10L 112.7(6)
N3 C11 C10 124.8(6)
N3 C11 C12 110.3(5)
C10 C11 C12 124.8(6)
C13 C12 C11 107.4(6)
C12 C13 C14 107.2(6)
C15 C14 N3 124.3(6)
C15 C14 C13 124.7(6)
N3 C14 C13 110.4(6)
C16 C15 C14 122.1(6)
C16 C15 C15A 118.3(6)
C14 C15 C15A 119.6(6)
C15B C15A C15F 119.7(6)
C15B C15A C15 120.2(6)
C15F C15A C15 120.0(6)
C15A C15B C15C 120.5(7)
C15D C15C C15B 117.8(7)
C15D C15C C15G 124.8(7)
C15B C15C C15G 116.6(8)
C15C C15D C15E 123.4(7)
C15D C15E C15F 116.5(7)
C15D C15E C15K 120.6(7)
C15F C15E C15K 122.9(7)
C15A C15F C15E 122.1(7)
C15I C15G C15H 111.9(8)
C15I C15G C15C 107.1(8)
C15H C15G C15C 110.5(8)
C15I C15G C15J 105.6(9)
C15H C15G C15J 108.2(9)
C15C C15G C15J 113.4(8)
C15M C15K C15L 110.6(9)
C15M C15K C15E 108.2(9)
C15L C15K C15E 112.6(7)
C15M C15K C15N 110.5(9)
C15L C15K C15N 104.2(9)
C15E C15K C15N 110.8(7)
C15 C16 N4 124.2(6)
C15 C16 C17 125.1(6)
N4 C16 C17 110.7(6)
C18 C17 C16 107.1(6)
C17 C18 C19 107.3(6)
C20 C19 N4 124.1(6)
C20 C19 C18 124.2(6)
N4 C19 C18 110.2(5)
C19 C20 C1 121.1(6)
C19 C20 C20A 117.5(6)
C1 C20 C20A 121.3(6)
C20B C20A C20F 119.7(6)
C20B C20A C20 117.3(6)
C20F C20A C20 122.9(6)
C20A C20B C20C 121.6(6)
C20B C20C C20D 117.6(7)
C20B C20C C20G 123.0(7)
C20D C20C C20G 119.5(7)
C20C C20D C20E 123.4(7)
C20D C20E C20F 117.3(6)
C20D C20E C20K 120.3(7)
C20F C20E C20K 122.4(7)
C20E C20F C20A 120.5(6)
C20H C20G C20C 112.1(7)
C20H C20G C20J 107.1(7)
C20C C20G C20J 110.6(6)
C20H C20G C20I 108.3(7)
C20C C20G C20I 109.3(6)
C20J C20G C20I 109.3(7)
C20L C20K C20N 108.1(6)
C20L C20K C20E 112.6(6)
C20N C20K C20E 108.8(6)
C20L C20K C20M 109.5(7)
C20N C20K C20M 108.8(7)
C20E C20K C20M 109.0(6)
N8 Ni2 N7 90.0(2)
N8 Ni2 N5 89.8(2)
N7 Ni2 N5 176.5(2)
N8 Ni2 N6 176.8(2)
N7 Ni2 N6 90.3(2)
N5 Ni2 N6 90.2(2)
C24 N5 C21 104.8(5)
C24 N5 Ni2 126.5(5)
C21 N5 Ni2 128.4(4)
C26 N6 C29 105.5(5)
C26 N6 Ni2 127.6(4)
C29 N6 Ni2 126.9(4)
C31 N7 C34 104.1(5)
C31 N7 Ni2 128.5(4)
C34 N7 Ni2 127.2(4)
C39 N8 C36 104.8(5)
C39 N8 Ni2 126.3(4)
C36 N8 Ni2 128.3(5)
C40 C21 N5 121.8(5)
C40 C21 C22 128.5(6)
N5 C21 C22 109.7(5)
C23 C22 C21 106.5(6)
C23 C22 C22A 108.9(5)
C21 C22 C22A 142.6(6)
C22 C22A C22B 101.7(5)
C22 C22A C2A 120.7(5)
C22B C22A C2A 115.1(5)
C22C C22B C22D 126.7(6)
C22C C22B C22A 110.9(5)
C22D C22B C22A 122.3(6)
C22B C22C C23 108.2(6)
C22 C23 C24 108.3(6)
C22 C23 C22C 109.8(6)
C24 C23 C22C 141.8(6)
N5 C24 C25 123.8(6)
N5 C24 C23 110.3(6)
C25 C24 C23 125.3(6)
C26 C25 C24 121.9(6)
C26 C25 C25A 120.1(6)
C24 C25 C25A 117.8(6)
C25B C25A C25F 120.1(6)
C25B C25A C25 120.0(6)
C25F C25A C25 119.6(6)
C25A C25B C25C 121.3(7)
C25D C25C C25B 116.7(7)
C25D C25C C25G 123.5(7)
C25B C25C C25G 119.6(7)
C25E C25D C25C 124.2(7)
C25D C25E C25F 116.8(7)
C25D C25E C25K 121.5(7)
C25F C25E C25K 121.7(7)
C25A C25F C25E 120.9(7)
C25C C25G C25I 107.3(6)
C25C C25G C25J 111.2(6)
C25I C25G C25J 110.5(7)
C25C C25G C25H 112.4(7)
C25I C25G C25H 108.1(7)
C25J C25G C25H 107.3(6)
C25E C25K C25L 113.5(7)
C25E C25K C25N 109.1(7)
C25L C25K C25N 109.4(7)
C25E C25K C25M 110.3(7)
C25L C25K C25M 107.7(9)
C25N C25K C25M 106.7(8)
N6 C26 C25 125.9(6)
N6 C26 C27 109.8(5)
C25 C26 C27 124.4(6)
C28 C27 C26 107.9(6)
C27 C28 C29 106.8(6)
N6 C29 C30 125.3(6)
N6 C29 C28 110.0(6)
C30 C29 C28 124.3(6)
C31 C30 C29 122.1(6)
C31 C30 C30A 119.8(6)
C29 C30 C30A 117.9(6)
C30F C30A C30B 120.0(6)
C30F C30A C30 121.4(6)
C30B C30A C30 118.4(6)
C30C C30B C30A 121.0(7)
C30B C30C C30D 117.4(6)
C30B C30C C30G 122.1(7)
C30D C30C C30G 120.5(6)
C30E C30D C30C 123.2(6)
C30D C30E C30F 117.3(7)
C30D C30E C30K 121.0(7)
C30F C30E C30K 121.6(7)
C30A C30F C30E 121.1(6)
C30H C30G C30C 112.6(6)
C30H C30G C30I 107.4(7)
C30C C30G C30I 108.4(6)
C30H C30G C30J 109.4(7)
C30C C30G C30J 108.4(6)
C30I C30G C30J 110.5(6)
C30L C30K C30M 117.6(10)
C30L C30K C30E 114.4(7)
C30M C30K C30E 109.7(7)
C30L C30K C30N 102.5(9)
C30M C30K C30N 104.2(8)
C30E C30K C30N 107.1(8)
N7 C31 C30 124.3(6)
N7 C31 C32 111.2(6)
C30 C31 C32 124.4(6)
C33 C32 C31 106.9(6)
C32 C33 C34 107.4(6)
C35 C34 N7 123.8(6)
C35 C34 C33 125.3(6)
N7 C34 C33 110.3(6)
C34 C35 C36 121.9(6)
C34 C35 C35A 121.2(6)
C36 C35 C35A 116.6(6)
C35B C35A C35F 120.3(6)
C35B C35A C35 122.8(6)
C35F C35A C35 116.8(6)
C35A C35B C35C 121.2(7)
C35D C35C C35B 117.7(7)
C35D C35C C35G 122.6(6)
C35B C35C C35G 119.6(6)
C35C C35D C35E 122.9(7)
C35D C35E C35F 117.5(7)
C35D C35E C35K 123.0(6)
C35F C35E C35K 119.4(7)
C35E C35F C35A 120.3(7)
C35H C35G C35J 107.5(8)
C35H C35G C35I 106.9(8)
C35J C35G C35I 108.7(9)
C35H C35G C35C 113.4(6)
C35J C35G C35C 110.1(7)
C35I C35G C35C 109.9(7)
C35N C35K C35L 113.6(10)
C35N C35K C35E 111.1(8)
C35L C35K C35E 112.8(7)
C35N C35K C35M 105.2(11)
C35L C35K C35M 105.1(9)
C35E C35K C35M 108.4(8)
N8 C36 C35 124.6(6)
N8 C36 C37 110.6(6)
C35 C36 C37 124.3(6)
C38 C37 C36 107.0(6)
C37 C38 C39 106.6(6)
N8 C39 C40 124.9(6)
N8 C39 C38 110.5(6)
C40 C39 C38 124.0(6)
C39 C40 C21 121.2(6)
C39 C40 C40A 117.9(6)
C21 C40 C40A 120.8(6)
C40F C40A C40B 120.1(7)
C40F C40A C40 123.4(7)
C40B C40A C40 116.2(6)
C40A C40B C40C 121.2(7)
C40B C40C C40D 117.1(7)
C40B C40C C40G 123.6(7)
C40D C40C C40G 119.1(7)
C40E C40D C40C 123.2(7)
C40D C40E C40F 117.7(7)
C40D C40E C40K 119.7(7)
C40F C40E C40K 122.5(7)
C40A C40F C40E 120.7(7)
C40C C40G C40I 111.0(6)
C40C C40G C40H 112.5(6)
C40I C40G C40H 107.2(7)
C40C C40G C40J 106.6(6)
C40I C40G C40J 111.7(7)
C40H C40G C40J 107.9(6)
C40L C40K C40N 108.5(6)
C40L C40K C40E 112.7(6)
C40N C40K C40E 109.9(6)
C40L C40K C40M 108.9(6)
C40N C40K C40M 109.4(6)
C40E C40K C40M 107.3(6)
C42 C41 C46 120.0
C43 C42 C41 120.0
C44 C43 C42 120.0
C45 C44 C43 120.0
C46 C45 C44 120.0
C45 C46 C41 120.0
C45 C46 C47 120.0(9)
C41 C46 C47 119.9(10)
C49 C48 C53 120.0
C48 C49 C50 120.0
C51 C50 C49 120.0
C50 C51 C52 120.0
C53 C52 C51 120.0
C52 C53 C48 120.0
C52 C53 C54 120.6(11)
C48 C53 C54 119.1(11)

loop_
_geom_bond_atom_site_label_1
_geom_bond_atom_site_label_2
_geom_bond_distance
Ni1 N4 1.893(5)
Ni1 N2 1.912(5)
Ni1 N3 1.926(5)
Ni1 N1 1.928(5)
N1 C1 1.395(8)
N1 C4 1.398(7)
N2 C6 1.393(8)
N2 C9 1.392(8)
N3 C11 1.386(8)
N3 C14 1.398(8)
N4 C19 1.390(8)
N4 C16 1.405(8)
C1 C20 1.402(8)
C1 C2 1.434(8)
C2 C3 1.364(9)
C2 C2A 1.513(8)
C2A C2B 1.493(9)
C2A C22A 1.564(7)
C2B C2C 1.343(9)
C2B C2D 1.499(9)
C2C C3 1.465(8)
C3 C4 1.421(9)
C4 C5 1.393(9)
C5 C6 1.388(8)
C5 C5A 1.501(8)
C5A C5F 1.376(9)
C5A C5B 1.381(9)
C5B C5C 1.410(8)
C5C C5D 1.373(9)
C5C C5G 1.540(9)
C5D C5E 1.413(9)
C5E C5F 1.402(8)
C5E C5K 1.537(9)
C5G C5H 1.529(9)
C5G C5I 1.529(9)
C5G C5J 1.536(9)
C5K C5L 1.512(10)
C5K C5N 1.522(11)
C5K C5M 1.529(10)
C6 C7 1.437(8)
C7 C8 1.344(9)
C8 C9 1.448(8)
C9 C10 1.380(9)
C10 C11 1.399(8)
C10 C10A 1.496(9)
C10A C10B 1.390(9)
C10A C10F 1.399(9)
C10B C10C 1.392(9)
C10C C10D 1.388(10)
C10C C10G 1.537(9)
C10D C10E 1.405(9)
C10E C10F 1.387(9)
C10E C10K 1.525(10)
C10G C10J 1.508(11)
C10G C10I 1.512(12)
C10G C10H 1.534(11)
C10K C10N 1.511(10)
C10K C10M 1.514(10)
C10K C10L 1.542(11)
C11 C12 1.429(9)
C12 C13 1.355(9)
C13 C14 1.422(9)
C14 C15 1.384(9)
C15 C16 1.377(9)
C15 C15A 1.514(9)
C15A C15B 1.367(10)
C15A C15F 1.377(10)
C15B C15C 1.409(10)
C15C C15D 1.371(11)
C15C C15G 1.589(12)
C15D C15E 1.387(10)
C15E C15F 1.391(9)
C15E C15K 1.539(11)
C15G C15I 1.497(13)
C15G C15H 1.485(11)
C15G C15J 1.567(9)
C15K C15M 1.495(14)
C15K C15L 1.509(12)
C15K C15N 1.551(13)
C16 C17 1.428(9)
C17 C18 1.356(10)
C18 C19 1.443(9)
C19 C20 1.386(9)
C20 C20A 1.503(9)
C20A C20B 1.382(9)
C20A C20F 1.406(9)
C20B C20C 1.390(10)
C20C C20D 1.391(10)
C20C C20G 1.537(10)
C20D C20E 1.396(10)
C20E C20F 1.404(9)
C20E C20K 1.538(10)
C20G C20H 1.536(11)
C20G C20J 1.537(11)
C20G C20I 1.545(11)
C20K C20L 1.500(11)
C20K C20N 1.527(10)
C20K C20M 1.545(10)
Ni2 N8 1.901(5)
Ni2 N7 1.915(5)
Ni2 N5 1.916(5)
Ni2 N6 1.921(5)
N5 C24 1.394(8)
N5 C21 1.410(8)
N6 C26 1.367(8)
N6 C29 1.382(8)
N7 C31 1.380(8)
N7 C34 1.402(8)
N8 C39 1.377(8)
N8 C36 1.380(8)
C21 C40 1.399(9)
C21 C22 1.442(8)
C22 C23 1.365(9)
C22 C22A 1.509(9)
C22A C22B 1.515(9)
C22B C22C 1.341(9)
C22B C22D 1.503(9)
C22C C23 1.464(9)
C23 C24 1.415(9)
C24 C25 1.396(9)
C25 C26 1.372(9)
C25 C25A 1.497(9)
C25A C25B 1.371(9)
C25A C25F 1.380(9)
C25B C25C 1.402(9)
C25C C25D 1.381(10)
C25C C25G 1.516(10)
C25D C25E 1.380(10)
C25E C25F 1.405(9)
C25E C25K 1.499(10)
C25G C25I 1.529(11)
C25G C25J 1.536(10)
C25G C25H 1.539(10)
C25K C25L 1.522(13)
C25K C25N 1.530(12)
C25K C25M 1.544(12)
C26 C27 1.439(9)
C27 C28 1.331(9)
C28 C29 1.437(9)
C29 C30 1.385(9)
C30 C31 1.383(9)
C30 C30A 1.491(9)
C30A C30F 1.388(10)
C30A C30B 1.398(9)
C30B C30C 1.391(9)
C30C C30D 1.406(10)
C30C C30G 1.522(10)
C30D C30E 1.395(10)
C30E C30F 1.399(10)
C30E C30K 1.514(11)
C30G C30H 1.518(11)
C30G C30I 1.527(10)
C30G C30J 1.530(10)
C30K C30L 1.470(13)
C30K C30M 1.489(13)
C30K C30N 1.601(14)
C31 C32 1.428(9)
C32 C33 1.351(9)
C33 C34 1.424(9)
C34 C35 1.380(9)
C35 C36 1.384(9)
C35 C35A 1.503(9)
C35A C35B 1.366(9)
C35A C35F 1.405(9)
C35B C35C 1.396(9)
C35C C35D 1.394(10)
C35C C35G 1.526(10)
C35D C35E 1.394(10)
C35E C35F 1.400(10)
C35E C35K 1.533(10)
C35G C35H 1.500(11)
C35G C35J 1.510(12)
C35G C35I 1.522(13)
C35K C35N 1.452(14)
C35K C35L 1.486(12)
C35K C35M 1.564(14)
C36 C37 1.424(9)
C37 C38 1.355(10)
C38 C39 1.430(9)
C39 C40 1.392(9)
C40 C40A 1.486(9)
C40A C40F 1.384(9)
C40A C40B 1.386(10)
C40B C40C 1.393(10)
C40C C40D 1.399(10)
C40C C40G 1.521(10)
C40D C40E 1.386(10)
C40E C40F 1.397(9)
C40E C40K 1.534(10)
C40G C40I 1.529(10)
C40G C40H 1.539(11)
C40G C40J 1.547(11)
C40K C40L 1.520(10)
C40K C40N 1.524(10)
C40K C40M 1.556(10)
C41 C42 1.3900
C41 C46 1.3900
C42 C43 1.3900
C43 C44 1.3900
C44 C45 1.3900
C45 C46 1.3900
C46 C47 1.521(8)
C48 C49 1.3900
C48 C53 1.3900
C49 C50 1.3900
C50 C51 1.3900
C51 C52 1.3900
C52 C53 1.3900
C53 C54 1.477(9)
